data_4318674
loop_
_publ_author_name
'Errun Ding'
'Fu-Chen Liu'
'Shengming Liu'
'Edward A. Meyers'
'Sheldon G. Shore'

_publ_section_title
;
 Synthesis, Structural Characterization, and Reactions of Cyclic
 Organohydroborate Half-Zirconocene Compounds
;
_journal_name_full 'Inorganic Chemistry'
_journal_page_first 5329
_journal_page_last 5335
_journal_paper_doi 10.1021/ic0202817
_journal_volume 41
_journal_year 2002
_chemical_formula_sum 'C62 H52 B2 F30 O6 Zr2'
_chemical_formula_weight 1667.10
_chemical_name_systematic
;
   ?
;
_space_group_IT_number 2
_symmetry_cell_setting triclinic
_symmetry_space_group_name_Hall '-P 1'
_symmetry_space_group_name_H-M 'P -1'
_atom_sites_solution_hydrogens geom
_atom_sites_solution_primary direct
_atom_sites_solution_secondary difmap
_audit_creation_method SHELXL-97
_cell_angle_alpha 61.459(10)
_cell_angle_beta 76.237(10)
_cell_angle_gamma 69.907(10)
_cell_formula_units_Z 1
_cell_length_a 12.2391(10)
_cell_length_b 12.7093(10)
_cell_length_c 12.8877(10)
_cell_measurement_temperature 333(2)
_cell_volume 1647.3(3)
_computing_cell_refinement 'DENZO (Otwinowsky & Minor, 1997)'
_computing_data_collection 'COLLECT (Nunius, 1999)'
_computing_data_reduction 'DENZO (Otwinowsky & Minor, 1997)'
_computing_structure_refinement 'SHELXS-97 (Sheldrick, 1997)'
_computing_structure_solution 'SHELXS-97 (Sheldrick, 1990)'
_diffrn_ambient_temperature 333(2)
_diffrn_measured_fraction_theta_full 0.999
_diffrn_measured_fraction_theta_max 0.999
_diffrn_measurement_device_type 'Nonius KappaCCD'
_diffrn_radiation_monochromator graphite
_diffrn_radiation_source 'fine-focus sealed tube'
_diffrn_radiation_type MoK\a
_diffrn_radiation_wavelength 0.71073
_diffrn_reflns_av_R_equivalents 0.1127
_diffrn_reflns_av_sigmaI/netI 0.0501
_diffrn_reflns_limit_h_max 7
_diffrn_reflns_limit_h_min -14
_diffrn_reflns_limit_k_max 14
_diffrn_reflns_limit_k_min -15
_diffrn_reflns_limit_l_max 14
_diffrn_reflns_limit_l_min -15
_diffrn_reflns_number 6206
_diffrn_reflns_theta_full 24.97
_diffrn_reflns_theta_max 24.97
_diffrn_reflns_theta_min 2.16
_exptl_absorpt_coefficient_mu 0.452
_exptl_absorpt_correction_T_max 0.8764
_exptl_absorpt_correction_T_min 0.8400
_exptl_absorpt_correction_type 'SORTAV (blessing, 1995)'
_exptl_crystal_density_diffrn 1.681
_exptl_crystal_density_method 'not measured'
_exptl_crystal_F_000 832
_exptl_crystal_size_max 0.40
_exptl_crystal_size_mid 0.30
_exptl_crystal_size_min 0.30
_refine_diff_density_max 1.625
_refine_diff_density_min -0.307
_refine_diff_density_rms 0.087
_refine_ls_extinction_method none
_refine_ls_goodness_of_fit_ref 1.079
_refine_ls_hydrogen_treatment mixed
_refine_ls_matrix_type full
_refine_ls_number_parameters 464
_refine_ls_number_reflns 5783
_refine_ls_number_restraints 0
_refine_ls_restrained_S_all 1.079
_refine_ls_R_factor_all 0.0640
_refine_ls_R_factor_gt 0.0453
_refine_ls_shift/su_max 0.001
_refine_ls_shift/su_mean 0.000
_refine_ls_structure_factor_coef Fsqd
_refine_ls_weighting_details 'calc w=1/[\s^2^(Fo^2^)+(0.0778P)^2^+1.0051P] where P=(Fo^2^+2Fc^2^)/3'
_refine_ls_weighting_scheme calc
_refine_ls_wR_factor_gt 0.1203
_refine_ls_wR_factor_ref 0.1306
_reflns_number_gt 4655
_reflns_number_total 5783
_reflns_threshold_expression >2sigma(I)
_cod_data_source_file ic0202817_5.cif
_cod_data_source_block Compound5
_cod_depositor_comments
;
The following automatic conversions were performed:

'_symmetry_cell_setting' value 'Triclinic' changed to 'triclinic'
according to the built-in table from CIF Core dictionary named
'cif_core.dic' version 2.4.1 from 2010-06-29.

Automatic conversion script
Id: cif_fix_values 1646 2011-03-28 12:23:43Z adriana 
;
_cod_original_cell_volume 1647.3(2)
_cod_database_code 4318674

loop_
_symmetry_equiv_pos_as_xyz
'x, y, z'
'-x, -y, -z'

loop_
_atom_site_label
_atom_site_type_symbol
_atom_site_fract_x
_atom_site_fract_y
_atom_site_fract_z
_atom_site_U_iso_or_equiv
_atom_site_adp_type
_atom_site_occupancy
_atom_site_symmetry_multiplicity
_atom_site_calc_flag
_atom_site_refinement_flags
_atom_site_disorder_assembly
_atom_site_disorder_group
Zr1 Zr 0.51708(3) 0.97074(3) 0.64352(3) 0.03763(13) Uani 1 1 d . . .
C1 C 0.4285(4) 1.1988(4) 0.5945(4) 0.0606(11) Uani 1 1 d . . .
H1 H 0.4177 1.2566 0.5161 0.073 Uiso 1 1 calc . . .
C2 C 0.5271(4) 1.1623(4) 0.6515(4) 0.0611(11) Uani 1 1 d . . .
H2 H 0.5940 1.1900 0.6191 0.073 Uiso 1 1 calc . . .
C3 C 0.5054(4) 1.0736(4) 0.7703(4) 0.0602(11) Uani 1 1 d . . .
H3 H 0.5566 1.0328 0.8292 0.072 Uiso 1 1 calc . . .
C4 C 0.3949(4) 1.0584(4) 0.7829(4) 0.0592(11) Uani 1 1 d . . .
H4 H 0.3591 1.0068 0.8516 0.071 Uiso 1 1 calc . . .
C5 C 0.3478(4) 1.1342(4) 0.6742(4) 0.0595(11) Uani 1 1 d . . .
H5 H 0.2752 1.1410 0.6572 0.071 Uiso 1 1 calc . . .
O1 O 0.4048(2) 0.9751(2) 0.5356(2) 0.0450(6) Uani 1 1 d . . .
O2 O 0.4901(2) 0.8163(2) 0.7590(2) 0.0467(6) Uani 1 1 d . . .
O3 O 0.7058(2) 0.8891(2) 0.6836(2) 0.0456(6) Uani 1 1 d . . .
C11 C 0.3227(4) 0.8992(4) 0.5777(4) 0.0571(10) Uani 1 1 d . . .
H11A H 0.3630 0.8130 0.6234 0.069 Uiso 1 1 calc . . .
H11B H 0.2957 0.9045 0.5100 0.069 Uiso 1 1 calc . . .
C12 C 0.2198(4) 0.9389(6) 0.6525(5) 0.0831(16) Uani 1 1 d . . .
H12A H 0.1681 0.8874 0.6768 0.125 Uiso 1 1 calc . . .
H12B H 0.1794 1.0241 0.6076 0.125 Uiso 1 1 calc . . .
H12C H 0.2457 0.9308 0.7213 0.125 Uiso 1 1 calc . . .
C13 C 0.4484(4) 0.7253(4) 0.8647(4) 0.0622(12) Uani 1 1 d . . .
H13A H 0.3696 0.7630 0.8891 0.075 Uiso 1 1 calc . . .
H13B H 0.4973 0.6968 0.9273 0.075 Uiso 1 1 calc . . .
C14 C 0.4483(6) 0.6181(5) 0.8494(5) 0.0870(17) Uani 1 1 d . . .
H14A H 0.4195 0.5593 0.9226 0.131 Uiso 1 1 calc . . .
H14B H 0.5264 0.5793 0.8270 0.131 Uiso 1 1 calc . . .
H14C H 0.3989 0.6455 0.7885 0.131 Uiso 1 1 calc . . .
C15 C 0.7561(4) 0.7662(4) 0.6863(4) 0.0548(10) Uani 1 1 d . . .
H15A H 0.8287 0.7654 0.6356 0.066 Uiso 1 1 calc . . .
H15B H 0.7031 0.7494 0.6544 0.066 Uiso 1 1 calc . . .
C16 C 0.7796(5) 0.6647(4) 0.8090(5) 0.0757(14) Uani 1 1 d . . .
H16A H 0.8133 0.5860 0.8056 0.114 Uiso 1 1 calc . . .
H16B H 0.7077 0.6632 0.8591 0.114 Uiso 1 1 calc . . .
H16C H 0.8329 0.6801 0.8407 0.114 Uiso 1 1 calc . . .
C17 C 0.7805(4) 0.9256(4) 0.7274(4) 0.0593(11) Uani 1 1 d . . .
H17A H 0.7873 0.8712 0.8112 0.071 Uiso 1 1 calc . . .
H17B H 0.7431 1.0097 0.7192 0.071 Uiso 1 1 calc . . .
C18 C 0.8999(4) 0.9204(5) 0.6642(5) 0.0712(13) Uani 1 1 d . . .
H18A H 0.9443 0.9447 0.6972 0.107 Uiso 1 1 calc . . .
H18B H 0.8942 0.9760 0.5815 0.107 Uiso 1 1 calc . . .
H18C H 0.9382 0.8371 0.6731 0.107 Uiso 1 1 calc . . .
B B 0.7633(4) 0.2723(4) 0.7165(4) 0.0454(10) Uani 1 1 d . . .
H H 0.777(3) 0.177(4) 0.718(3) 0.050(11) Uiso 1 1 d . . .
C21 C 0.6243(3) 0.3208(3) 0.7506(3) 0.0424(8) Uani 1 1 d . . .
C22 C 0.5447(3) 0.4283(4) 0.6816(4) 0.0473(9) Uani 1 1 d . . .
C23 C 0.4272(4) 0.4560(4) 0.7122(4) 0.0548(10) Uani 1 1 d . . .
C24 C 0.3795(4) 0.3771(5) 0.8153(4) 0.0609(11) Uani 1 1 d . . .
C25 C 0.4535(4) 0.2694(4) 0.8874(4) 0.0572(11) Uani 1 1 d . . .
C26 C 0.5709(3) 0.2452(4) 0.8537(3) 0.0479(9) Uani 1 1 d . . .
C31 C 0.8137(3) 0.3632(3) 0.5870(3) 0.0426(8) Uani 1 1 d . . .
C32 C 0.8265(3) 0.4777(3) 0.5614(4) 0.0486(9) Uani 1 1 d . . .
C33 C 0.8715(4) 0.5543(4) 0.4538(4) 0.0583(11) Uani 1 1 d . . .
C34 C 0.9063(4) 0.5186(4) 0.3647(4) 0.0643(13) Uani 1 1 d . . .
C35 C 0.8965(4) 0.4074(4) 0.3833(4) 0.0586(11) Uani 1 1 d . . .
C36 C 0.8506(3) 0.3315(4) 0.4936(4) 0.0496(9) Uani 1 1 d . . .
C41 C 0.8461(3) 0.2428(3) 0.8161(3) 0.0468(9) Uani 1 1 d . . .
C42 C 0.9571(4) 0.1607(4) 0.8215(4) 0.0596(11) Uani 1 1 d . . .
C43 C 1.0326(4) 0.1298(5) 0.9009(5) 0.0766(16) Uani 1 1 d . . .
C44 C 1.0027(5) 0.1804(6) 0.9775(5) 0.0827(18) Uani 1 1 d . . .
C45 C 0.8936(5) 0.2633(6) 0.9772(4) 0.0782(16) Uani 1 1 d . . .
C46 C 0.8189(4) 0.2924(4) 0.8958(4) 0.0561(11) Uani 1 1 d . . .
F22 F 0.5820(2) 0.5119(2) 0.5777(2) 0.0614(6) Uani 1 1 d . . .
F23 F 0.3574(2) 0.5648(3) 0.6412(3) 0.0763(8) Uani 1 1 d . . .
F24 F 0.2644(2) 0.4040(3) 0.8464(3) 0.0915(10) Uani 1 1 d . . .
F25 F 0.4095(3) 0.1885(3) 0.9891(2) 0.0803(8) Uani 1 1 d . . .
F26 F 0.6379(2) 0.1359(2) 0.9287(2) 0.0618(6) Uani 1 1 d . . .
F32 F 0.7915(2) 0.5197(2) 0.6457(2) 0.0650(7) Uani 1 1 d . . .
F33 F 0.8820(2) 0.6640(2) 0.4370(3) 0.0804(9) Uani 1 1 d . . .
F34 F 0.9512(3) 0.5916(3) 0.2581(3) 0.0956(11) Uani 1 1 d . . .
F35 F 0.9291(3) 0.3711(3) 0.2956(3) 0.0879(9) Uani 1 1 d . . .
F36 F 0.8411(3) 0.2240(2) 0.5034(2) 0.0670(7) Uani 1 1 d . . .
F42 F 0.9943(2) 0.1082(3) 0.7457(3) 0.0793(8) Uani 1 1 d . . .
F43 F 1.1394(3) 0.0492(3) 0.8991(4) 0.1164(14) Uani 1 1 d . . .
F44 F 1.0758(4) 0.1512(5) 1.0545(3) 0.1360(18) Uani 1 1 d . . .
F45 F 0.8606(4) 0.3158(4) 1.0524(3) 0.1120(13) Uani 1 1 d . . .
F46 F 0.7144(2) 0.3768(3) 0.8976(2) 0.0663(7) Uani 1 1 d . . .

loop_
_atom_site_aniso_label
_atom_site_aniso_U_11
_atom_site_aniso_U_22
_atom_site_aniso_U_33
_atom_site_aniso_U_23
_atom_site_aniso_U_13
_atom_site_aniso_U_12
Zr1 0.0382(2) 0.0373(2) 0.0385(2) -0.01501(15) -0.00870(13) -0.01019(14)
C1 0.078(3) 0.034(2) 0.061(3) -0.0162(19) -0.018(2) -0.004(2)
C2 0.068(3) 0.050(2) 0.079(3) -0.037(2) -0.006(2) -0.019(2)
C3 0.070(3) 0.052(2) 0.064(3) -0.034(2) -0.022(2) 0.001(2)
C4 0.060(3) 0.054(2) 0.056(3) -0.028(2) -0.001(2) -0.004(2)
C5 0.050(2) 0.052(2) 0.074(3) -0.032(2) -0.013(2) 0.0008(19)
O1 0.0412(14) 0.0562(15) 0.0397(13) -0.0150(12) -0.0061(11) -0.0227(12)
O2 0.0521(15) 0.0415(14) 0.0449(14) -0.0140(11) -0.0064(12) -0.0167(12)
O3 0.0417(14) 0.0426(14) 0.0564(16) -0.0221(12) -0.0161(12) -0.0071(11)
C11 0.054(2) 0.063(3) 0.054(2) -0.015(2) -0.0105(19) -0.027(2)
C12 0.056(3) 0.119(5) 0.082(4) -0.042(3) 0.010(3) -0.047(3)
C13 0.084(3) 0.056(3) 0.048(2) -0.016(2) 0.002(2) -0.034(2)
C14 0.137(5) 0.053(3) 0.071(3) -0.010(2) -0.027(3) -0.038(3)
C15 0.053(2) 0.045(2) 0.071(3) -0.030(2) -0.012(2) -0.0056(18)
C16 0.078(3) 0.050(3) 0.087(4) -0.020(2) -0.025(3) -0.004(2)
C17 0.053(2) 0.061(3) 0.078(3) -0.034(2) -0.025(2) -0.013(2)
C18 0.048(3) 0.067(3) 0.104(4) -0.036(3) -0.017(2) -0.017(2)
B 0.049(2) 0.036(2) 0.048(2) -0.0128(19) -0.0108(19) -0.0130(18)
C21 0.043(2) 0.0392(19) 0.050(2) -0.0184(17) -0.0120(16) -0.0131(16)
C22 0.051(2) 0.044(2) 0.052(2) -0.0191(18) -0.0154(18) -0.0134(17)
C23 0.045(2) 0.056(2) 0.067(3) -0.028(2) -0.021(2) -0.0044(19)
C24 0.045(2) 0.081(3) 0.069(3) -0.041(3) -0.008(2) -0.017(2)
C25 0.057(3) 0.076(3) 0.051(2) -0.030(2) 0.000(2) -0.031(2)
C26 0.049(2) 0.048(2) 0.049(2) -0.0189(18) -0.0124(17) -0.0148(18)
C31 0.0362(19) 0.0383(19) 0.047(2) -0.0109(16) -0.0113(16) -0.0086(15)
C32 0.042(2) 0.0386(19) 0.057(2) -0.0083(18) -0.0189(18) -0.0100(16)
C33 0.041(2) 0.041(2) 0.076(3) -0.003(2) -0.022(2) -0.0122(17)
C34 0.037(2) 0.057(3) 0.063(3) 0.005(2) -0.011(2) -0.0127(19)
C35 0.042(2) 0.064(3) 0.049(2) -0.017(2) -0.0056(18) -0.0018(19)
C36 0.042(2) 0.042(2) 0.056(2) -0.0135(18) -0.0114(17) -0.0076(16)
C41 0.044(2) 0.0398(19) 0.046(2) -0.0039(16) -0.0130(16) -0.0156(16)
C42 0.048(2) 0.053(2) 0.059(3) -0.005(2) -0.010(2) -0.018(2)
C43 0.045(3) 0.076(3) 0.066(3) 0.013(3) -0.021(2) -0.022(2)
C44 0.071(4) 0.103(4) 0.053(3) 0.011(3) -0.030(3) -0.051(3)
C45 0.089(4) 0.107(4) 0.046(3) -0.014(3) -0.010(2) -0.062(4)
C46 0.056(3) 0.064(3) 0.046(2) -0.010(2) -0.0106(19) -0.030(2)
F22 0.0547(14) 0.0442(12) 0.0655(15) -0.0042(11) -0.0196(12) -0.0102(11)
F23 0.0545(15) 0.0716(17) 0.091(2) -0.0284(15) -0.0299(14) 0.0018(13)
F24 0.0427(15) 0.130(3) 0.096(2) -0.052(2) -0.0018(14) -0.0144(16)
F25 0.0704(18) 0.104(2) 0.0630(17) -0.0277(16) 0.0087(14) -0.0427(17)
F26 0.0627(15) 0.0537(14) 0.0524(14) -0.0044(11) -0.0124(11) -0.0194(12)
F32 0.0851(18) 0.0423(12) 0.0733(17) -0.0212(12) -0.0262(14) -0.0168(12)
F33 0.0705(17) 0.0395(13) 0.110(2) 0.0038(13) -0.0374(16) -0.0244(12)
F34 0.0706(19) 0.091(2) 0.0708(19) 0.0139(16) -0.0016(15) -0.0342(17)
F35 0.086(2) 0.089(2) 0.0587(17) -0.0278(16) 0.0068(15) -0.0046(17)
F36 0.0885(19) 0.0501(14) 0.0625(15) -0.0271(12) -0.0073(13) -0.0146(13)
F42 0.0542(16) 0.0608(16) 0.097(2) -0.0242(16) -0.0068(14) -0.0011(13)
F43 0.0493(17) 0.104(3) 0.124(3) 0.014(2) -0.0329(18) -0.0142(17)
F44 0.117(3) 0.184(4) 0.086(2) 0.010(3) -0.062(2) -0.083(3)
F45 0.137(3) 0.173(4) 0.066(2) -0.052(2) -0.0116(19) -0.087(3)
F46 0.0695(17) 0.0793(17) 0.0665(16) -0.0407(14) -0.0024(13) -0.0281(14)

loop_
_atom_type_symbol
_atom_type_description
_atom_type_scat_dispersion_real
_atom_type_scat_dispersion_imag
_atom_type_scat_source
C C 0.0033 0.0016 'International Tables Vol C Tables 4.2.6.8 and 6.1.1.4'
H H 0.0000 0.0000 'International Tables Vol C Tables 4.2.6.8 and 6.1.1.4'
B B 0.0013 0.0007 'International Tables Vol C Tables 4.2.6.8 and 6.1.1.4'
O O 0.0106 0.0060 'International Tables Vol C Tables 4.2.6.8 and 6.1.1.4'
F F 0.0171 0.0103 'International Tables Vol C Tables 4.2.6.8 and 6.1.1.4'
Zr Zr -2.9673 0.5597 'International Tables Vol C Tables 4.2.6.8 and 6.1.1.4'

loop_
_geom_angle_atom_site_label_1
_geom_angle_atom_site_label_2
_geom_angle_atom_site_label_3
_geom_angle
_geom_angle_site_symmetry_1
_geom_angle_site_symmetry_3
_geom_angle_publ_flag
O2 Zr1 O1 130.65(11) . 2_676 ?
O2 Zr1 O1 87.73(10) . . ?
O1 Zr1 O1 70.37(10) 2_676 . ?
O2 Zr1 O3 87.89(11) . . ?
O1 Zr1 O3 82.01(10) 2_676 . ?
O1 Zr1 O3 138.86(10) . . ?
O2 Zr1 C4 86.37(13) . . ?
O1 Zr1 C4 141.99(13) 2_676 . ?
O1 Zr1 C4 108.78(13) . . ?
O3 Zr1 C4 111.72(13) . . ?
O2 Zr1 C3 101.25(14) . . ?
O1 Zr1 C3 125.05(14) 2_676 . ?
O1 Zr1 C3 137.40(13) . . ?
O3 Zr1 C3 83.47(13) . . ?
C4 Zr1 C3 32.48(16) . . ?
O2 Zr1 C5 106.01(14) . . ?
O1 Zr1 C5 114.39(13) 2_676 . ?
O1 Zr1 C5 83.78(13) . . ?
O3 Zr1 C5 136.44(12) . . ?
C4 Zr1 C5 32.45(15) . . ?
C3 Zr1 C5 53.66(15) . . ?
O2 Zr1 C1 137.78(14) . . ?
O1 Zr1 C1 88.31(13) 2_676 . ?
O1 Zr1 C1 92.49(13) . . ?
O3 Zr1 C1 117.15(13) . . ?
C4 Zr1 C1 53.72(15) . . ?
C3 Zr1 C1 53.44(15) . . ?
C5 Zr1 C1 32.51(15) . . ?
O2 Zr1 C2 134.35(14) . . ?
O1 Zr1 C2 93.30(13) 2_676 . ?
O1 Zr1 C2 123.67(13) . . ?
O3 Zr1 C2 86.79(13) . . ?
C4 Zr1 C2 54.34(16) . . ?
C3 Zr1 C2 33.10(15) . . ?
C5 Zr1 C2 53.79(15) . . ?
C1 Zr1 C2 31.81(15) . . ?
O2 Zr1 Zr1 111.97(8) . 2_676 ?
O1 Zr1 Zr1 35.21(6) 2_676 2_676 ?
O1 Zr1 Zr1 35.16(6) . 2_676 ?
O3 Zr1 Zr1 112.09(7) . 2_676 ?
C4 Zr1 Zr1 132.75(11) . 2_676 ?
C3 Zr1 Zr1 143.30(11) . 2_676 ?
C5 Zr1 Zr1 100.73(11) . 2_676 ?
C1 Zr1 Zr1 90.49(11) . 2_676 ?
C2 Zr1 Zr1 112.00(12) . 2_676 ?
C2 C1 C5 108.9(4) . . ?
C2 C1 Zr1 74.2(2) . . ?
C5 C1 Zr1 72.3(2) . . ?
C2 C1 H1 125.5 . . ?
C5 C1 H1 125.5 . . ?
Zr1 C1 H1 119.8 . . ?
C1 C2 C3 106.4(4) . . ?
C1 C2 Zr1 74.0(2) . . ?
C3 C2 Zr1 71.9(2) . . ?
C1 C2 H2 126.8 . . ?
C3 C2 H2 126.8 . . ?
Zr1 C2 H2 119.3 . . ?
C4 C3 C2 108.6(4) . . ?
C4 C3 Zr1 73.7(2) . . ?
C2 C3 Zr1 75.0(2) . . ?
C4 C3 H3 125.7 . . ?
C2 C3 H3 125.7 . . ?
Zr1 C3 H3 117.5 . . ?
C5 C4 C3 107.7(4) . . ?
C5 C4 Zr1 73.9(2) . . ?
C3 C4 Zr1 73.8(2) . . ?
C5 C4 H4 126.1 . . ?
C3 C4 H4 126.1 . . ?
Zr1 C4 H4 118.2 . . ?
C4 C5 C1 108.3(4) . . ?
C4 C5 Zr1 73.7(2) . . ?
C1 C5 Zr1 75.2(2) . . ?
C4 C5 H5 125.9 . . ?
C1 C5 H5 125.9 . . ?
Zr1 C5 H5 117.3 . . ?
C11 O1 Zr1 118.9(2) . 2_676 ?
C11 O1 Zr1 125.4(2) . . ?
Zr1 O1 Zr1 109.63(10) 2_676 . ?
C13 O2 Zr1 161.2(3) . . ?
C15 O3 C17 113.7(3) . . ?
C15 O3 Zr1 113.2(2) . . ?
C17 O3 Zr1 132.1(2) . . ?
O1 C11 C12 112.6(4) . . ?
O1 C11 H11A 109.1 . . ?
C12 C11 H11A 109.1 . . ?
O1 C11 H11B 109.1 . . ?
C12 C11 H11B 109.1 . . ?
H11A C11 H11B 107.8 . . ?
C11 C12 H12A 109.5 . . ?
C11 C12 H12B 109.5 . . ?
H12A C12 H12B 109.5 . . ?
C11 C12 H12C 109.5 . . ?
H12A C12 H12C 109.5 . . ?
H12B C12 H12C 109.5 . . ?
O2 C13 C14 112.3(4) . . ?
O2 C13 H13A 109.1 . . ?
C14 C13 H13A 109.1 . . ?
O2 C13 H13B 109.1 . . ?
C14 C13 H13B 109.1 . . ?
H13A C13 H13B 107.9 . . ?
C13 C14 H14A 109.5 . . ?
C13 C14 H14B 109.5 . . ?
H14A C14 H14B 109.5 . . ?
C13 C14 H14C 109.5 . . ?
H14A C14 H14C 109.5 . . ?
H14B C14 H14C 109.5 . . ?
O3 C15 C16 112.9(4) . . ?
O3 C15 H15A 109.0 . . ?
C16 C15 H15A 109.0 . . ?
O3 C15 H15B 109.0 . . ?
C16 C15 H15B 109.0 . . ?
H15A C15 H15B 107.8 . . ?
C15 C16 H16A 109.5 . . ?
C15 C16 H16B 109.5 . . ?
H16A C16 H16B 109.5 . . ?
C15 C16 H16C 109.5 . . ?
H16A C16 H16C 109.5 . . ?
H16B C16 H16C 109.5 . . ?
O3 C17 C18 113.6(4) . . ?
O3 C17 H17A 108.8 . . ?
C18 C17 H17A 108.8 . . ?
O3 C17 H17B 108.8 . . ?
C18 C17 H17B 108.8 . . ?
H17A C17 H17B 107.7 . . ?
C17 C18 H18A 109.5 . . ?
C17 C18 H18B 109.5 . . ?
H18A C18 H18B 109.5 . . ?
C17 C18 H18C 109.5 . . ?
H18A C18 H18C 109.5 . . ?
H18B C18 H18C 109.5 . . ?
C21 B C31 115.1(3) . . ?
C21 B C41 113.6(3) . . ?
C31 B C41 108.1(3) . . ?
C21 B H 106(2) . . ?
C31 B H 109(2) . . ?
C41 B H 104(2) . . ?
C26 C21 C22 112.4(3) . . ?
C26 C21 B 119.5(3) . . ?
C22 C21 B 127.7(4) . . ?
F22 C22 C23 116.0(3) . . ?
F22 C22 C21 120.2(3) . . ?
C23 C22 C21 123.8(4) . . ?
F23 C23 C22 119.5(4) . . ?
F23 C23 C24 119.5(4) . . ?
C22 C23 C24 121.0(4) . . ?
F24 C24 C23 121.4(4) . . ?
F24 C24 C25 120.6(4) . . ?
C23 C24 C25 118.0(4) . . ?
F25 C25 C26 121.0(4) . . ?
F25 C25 C24 119.7(4) . . ?
C26 C25 C24 119.2(4) . . ?
F26 C26 C25 115.7(4) . . ?
F26 C26 C21 118.8(3) . . ?
C25 C26 C21 125.5(4) . . ?
C36 C31 C32 113.8(4) . . ?
C36 C31 B 122.8(3) . . ?
C32 C31 B 123.4(4) . . ?
F32 C32 C33 116.6(4) . . ?
F32 C32 C31 119.1(4) . . ?
C33 C32 C31 124.3(4) . . ?
F33 C33 C34 120.1(4) . . ?
F33 C33 C32 120.3(5) . . ?
C34 C33 C32 119.5(4) . . ?
F34 C34 C33 120.9(5) . . ?
F34 C34 C35 119.6(5) . . ?
C33 C34 C35 119.5(4) . . ?
F35 C35 C34 120.4(4) . . ?
F35 C35 C36 119.9(4) . . ?
C34 C35 C36 119.7(4) . . ?
F36 C36 C31 121.0(4) . . ?
F36 C36 C35 115.8(4) . . ?
C31 C36 C35 123.2(4) . . ?
C46 C41 C42 114.4(4) . . ?
C46 C41 B 126.9(4) . . ?
C42 C41 B 118.6(4) . . ?
F42 C42 C43 117.0(5) . . ?
F42 C42 C41 119.7(4) . . ?
C43 C42 C41 123.3(5) . . ?
C44 C43 F43 120.5(5) . . ?
C44 C43 C42 120.4(5) . . ?
F43 C43 C42 119.1(6) . . ?
F44 C44 C43 120.8(6) . . ?
F44 C44 C45 119.6(7) . . ?
C43 C44 C45 119.6(5) . . ?
F45 C45 C44 121.4(5) . . ?
F45 C45 C46 120.1(6) . . ?
C44 C45 C46 118.5(5) . . ?
F46 C46 C41 120.4(4) . . ?
F46 C46 C45 115.9(5) . . ?
C41 C46 C45 123.7(5) . . ?

loop_
_geom_bond_atom_site_label_1
_geom_bond_atom_site_label_2
_geom_bond_distance
_geom_bond_site_symmetry_2
_geom_bond_publ_flag
Zr1 O2 1.896(2) . ?
Zr1 O1 2.145(2) 2_676 ?
Zr1 O1 2.147(2) . ?
Zr1 O3 2.255(2) . ?
Zr1 C4 2.488(4) . ?
Zr1 C3 2.489(4) . ?
Zr1 C5 2.491(4) . ?
Zr1 C1 2.528(4) . ?
Zr1 C2 2.530(4) . ?
Zr1 Zr1 3.5080(7) 2_676 ?
C1 C2 1.386(7) . ?
C1 C5 1.405(7) . ?
C1 H1 0.9300 . ?
C2 C3 1.431(7) . ?
C2 H2 0.9300 . ?
C3 C4 1.392(7) . ?
C3 H3 0.9300 . ?
C4 C5 1.391(6) . ?
C4 H4 0.9300 . ?
C5 H5 0.9300 . ?
O1 C11 1.463(5) . ?
O1 Zr1 2.145(2) 2_676 ?
O2 C13 1.423(5) . ?
O3 C15 1.456(5) . ?
O3 C17 1.469(5) . ?
C11 C12 1.490(7) . ?
C11 H11A 0.9700 . ?
C11 H11B 0.9700 . ?
C12 H12A 0.9600 . ?
C12 H12B 0.9600 . ?
C12 H12C 0.9600 . ?
C13 C14 1.468(7) . ?
C13 H13A 0.9700 . ?
C13 H13B 0.9700 . ?
C14 H14A 0.9600 . ?
C14 H14B 0.9600 . ?
C14 H14C 0.9600 . ?
C15 C16 1.503(7) . ?
C15 H15A 0.9700 . ?
C15 H15B 0.9700 . ?
C16 H16A 0.9600 . ?
C16 H16B 0.9600 . ?
C16 H16C 0.9600 . ?
C17 C18 1.491(7) . ?
C17 H17A 0.9700 . ?
C17 H17B 0.9700 . ?
C18 H18A 0.9600 . ?
C18 H18B 0.9600 . ?
C18 H18C 0.9600 . ?
B C21 1.627(6) . ?
B C31 1.631(6) . ?
B C41 1.647(6) . ?
B H 1.16(4) . ?
C21 C26 1.384(5) . ?
C21 C22 1.394(5) . ?
C22 F22 1.347(5) . ?
C22 C23 1.364(6) . ?
C23 F23 1.353(5) . ?
C23 C24 1.368(6) . ?
C24 F24 1.340(5) . ?
C24 C25 1.375(6) . ?
C25 F25 1.350(5) . ?
C25 C26 1.369(6) . ?
C26 F26 1.360(4) . ?
C31 C36 1.377(6) . ?
C31 C32 1.388(5) . ?
C32 F32 1.350(5) . ?
C32 C33 1.375(6) . ?
C33 F33 1.352(5) . ?
C33 C34 1.355(7) . ?
C34 F34 1.350(5) . ?
C34 C35 1.360(7) . ?
C35 F35 1.343(5) . ?
C35 C36 1.396(6) . ?
C36 F36 1.353(5) . ?
C41 C46 1.370(6) . ?
C41 C42 1.393(6) . ?
C42 F42 1.346(6) . ?
C42 C43 1.368(7) . ?
C43 C44 1.340(9) . ?
C43 F43 1.358(6) . ?
C44 F44 1.329(6) . ?
C44 C45 1.387(9) . ?
C45 F45 1.339(7) . ?
C45 C46 1.388(6) . ?
C46 F46 1.362(5) . ?
